data_4077556
loop_
_publ_author_name
'Hill, M. N. Stuart'
'Izod, Keith'
'O'Shaughness, Paul'
'Clegg, William'

_publ_section_title
;
 Synthesis, Structures, and Solution Dynamics of Functionalized
 Phosphinomethanide Complexes of the Alkali Metals
;
_journal_issue 22
_journal_name_full Organometallics
_journal_page_first 4531
_journal_paper_doi 10.1021/om000447g
_journal_volume 19
_journal_year 2000
_chemical_formula_sum 'C29 H52 N2 Na O1.5 P Si2'
_chemical_formula_weight 562.87
_chemical_name_systematic
;
 ?
;
_space_group_IT_number 14
_symmetry_cell_setting monoclinic
_symmetry_space_group_name_Hall '-P 2ybc'
_symmetry_space_group_name_H-M 'P 1 21/c 1'
_atom_sites_solution_hydrogens geom
_atom_sites_solution_primary direct
_atom_sites_solution_secondary difmap
_audit_creation_method SHELXL-97
_cell_angle_alpha 90.00
_cell_angle_beta 114.909(2)
_cell_angle_gamma 90.00
_cell_formula_units_Z 4
_cell_length_a 17.0866(16)
_cell_length_b 11.4896(11)
_cell_length_c 18.9224(18)
_cell_measurement_reflns_used 8377
_cell_measurement_temperature 160(2)
_cell_measurement_theta_max 28.26
_cell_measurement_theta_min 2.13
_cell_volume 3369.3(6)
_computing_cell_refinement 'local programs'
_computing_data_collection 'Siemens SMART'
_computing_data_reduction 'Siemens SAINT'
_computing_molecular_graphics 'Siemens SHELXTL'
_computing_publication_material 'SHELXTL and local programs'
_computing_structure_refinement 'Siemens SHELXTL'
_computing_structure_solution 'Siemens SHELXTL'
_diffrn_ambient_temperature 160(2)
_diffrn_measured_fraction_theta_full 0.925
_diffrn_measured_fraction_theta_max 0.925
_diffrn_measurement_device_type 'Siemens SMART CCD diffractometer'
_diffrn_measurement_method '\w rotation with narrow frames'
_diffrn_radiation_monochromator graphite
_diffrn_radiation_source 'fine-focus sealed tube'
_diffrn_radiation_type MoK\a
_diffrn_radiation_wavelength 0.71073
_diffrn_reflns_av_R_equivalents 0.0595
_diffrn_reflns_av_sigmaI/netI 0.0783
_diffrn_reflns_limit_h_max 22
_diffrn_reflns_limit_h_min -18
_diffrn_reflns_limit_k_max 14
_diffrn_reflns_limit_k_min -15
_diffrn_reflns_limit_l_max 24
_diffrn_reflns_limit_l_min -24
_diffrn_reflns_number 23890
_diffrn_reflns_theta_full 28.80
_diffrn_reflns_theta_max 28.80
_diffrn_reflns_theta_min 2.18
_diffrn_standards_decay_% 0
_diffrn_standards_number 0
_exptl_absorpt_coefficient_mu 0.190
_exptl_absorpt_correction_T_max 0.962
_exptl_absorpt_correction_T_min 0.699
_exptl_absorpt_correction_type empirical
_exptl_crystal_colour yellow
_exptl_crystal_density_diffrn 1.110
_exptl_crystal_density_method 'not measured'
_exptl_crystal_description block
_exptl_crystal_F_000 1224
_exptl_crystal_size_max 0.48
_exptl_crystal_size_mid 0.36
_exptl_crystal_size_min 0.26
_refine_diff_density_max 0.531
_refine_diff_density_min -0.290
_refine_diff_density_rms 0.054
_refine_ls_extinction_method none
_refine_ls_goodness_of_fit_ref 0.922
_refine_ls_hydrogen_treatment mixed
_refine_ls_matrix_type full
_refine_ls_number_parameters 390
_refine_ls_number_reflns 8133
_refine_ls_number_restraints 160
_refine_ls_restrained_S_all 0.914
_refine_ls_R_factor_all 0.1016
_refine_ls_R_factor_gt 0.0493
_refine_ls_shift/su_max 0.002
_refine_ls_shift/su_mean 0.000
_refine_ls_structure_factor_coef Fsqd
_refine_ls_weighting_details 'calc w=1/[\s^2^(Fo^2^)+(0.0632P)^2^+0.0000P] where P=(Fo^2^+2Fc^2^)/3'
_refine_ls_weighting_scheme calc
_refine_ls_wR_factor_gt 0.1047
_refine_ls_wR_factor_ref 0.1218
_reflns_number_gt 4847
_reflns_number_total 8133
_reflns_threshold_expression >2sigma(I)
_cod_data_source_file om000447g.cif
_cod_data_source_block ki32
_cod_original_sg_symbol_H-M P2(1)/c
_cod_original_formula_sum 'C29 H52 N2 Na O1.50 P Si2'
_cod_database_code 4077556

loop_
_symmetry_equiv_pos_as_xyz
'x, y, z'
'-x, y+1/2, -z+1/2'
'-x, -y, -z'
'x, -y-1/2, z-1/2'

loop_
_atom_site_label
_atom_site_type_symbol
_atom_site_fract_x
_atom_site_fract_y
_atom_site_fract_z
_atom_site_U_iso_or_equiv
_atom_site_adp_type
_atom_site_occupancy
_atom_site_symmetry_multiplicity
_atom_site_calc_flag
_atom_site_refinement_flags
_atom_site_disorder_assembly
_atom_site_disorder_group
Na Na 0.26171(6) 0.55814(7) 0.26779(5) 0.0373(2) Uani 1 1 d . . .
P P 0.26057(3) 0.33184(5) 0.21239(3) 0.02406(13) Uani 1 1 d . A .
Si1 Si 0.17432(4) 0.10731(5) 0.11677(3) 0.03025(15) Uani 1 1 d . A .
Si2 Si 0.09576(4) 0.24334(6) 0.21648(4) 0.03448(16) Uani 1 1 d . A .
N1 N 0.41866(14) 0.55824(18) 0.30487(12) 0.0473(5) Uani 1 1 d . A .
N2 N 0.16779(12) 0.60211(15) 0.12493(10) 0.0318(4) Uani 1 1 d . A .
C1 C 0.18250(13) 0.22194(17) 0.18622(11) 0.0267(4) Uani 1 1 d . . .
C2 C 0.09507(18) -0.0103(2) 0.11239(16) 0.0490(7) Uani 1 1 d . . .
H2A H 0.1140 -0.0471 0.1637 0.074 Uiso 1 1 calc R A .
H2B H 0.0923 -0.0690 0.0738 0.074 Uiso 1 1 calc R . .
H2C H 0.0378 0.0241 0.0974 0.074 Uiso 1 1 calc R . .
C3 C 0.27866(15) 0.0269(2) 0.13905(13) 0.0376(5) Uani 1 1 d . . .
H3A H 0.3222 0.0817 0.1382 0.056 Uiso 1 1 calc R A .
H3B H 0.2688 -0.0337 0.0998 0.056 Uiso 1 1 calc R . .
H3C H 0.2990 -0.0090 0.1907 0.056 Uiso 1 1 calc R . .
C4 C 0.13490(17) 0.1567(2) 0.01266(13) 0.0413(6) Uani 1 1 d . . .
H4A H 0.0799 0.1977 -0.0028 0.062 Uiso 1 1 calc R A .
H4B H 0.1268 0.0889 -0.0211 0.062 Uiso 1 1 calc R . .
H4C H 0.1775 0.2092 0.0077 0.062 Uiso 1 1 calc R . .
C5 C 0.0843(2) 0.1237(3) 0.27932(19) 0.0675(9) Uani 1 1 d . . .
H5A H 0.0740 0.0497 0.2512 0.101 Uiso 1 1 calc R A .
H5B H 0.0355 0.1410 0.2920 0.101 Uiso 1 1 calc R . .
H5C H 0.1373 0.1182 0.3275 0.101 Uiso 1 1 calc R . .
C6 C -0.01416(17) 0.2591(3) 0.13231(19) 0.0744(10) Uani 1 1 d . . .
H6A H -0.0143 0.3273 0.1011 0.112 Uiso 1 1 calc R A .
H6B H -0.0580 0.2691 0.1525 0.112 Uiso 1 1 calc R . .
H6C H -0.0272 0.1892 0.0997 0.112 Uiso 1 1 calc R . .
C7 C 0.10644(19) 0.3782(2) 0.27570(18) 0.0592(8) Uani 1 1 d . . .
H7A H 0.1621 0.3774 0.3214 0.089 Uiso 1 1 calc R A .
H7B H 0.0597 0.3808 0.2927 0.089 Uiso 1 1 calc R . .
H7C H 0.1031 0.4470 0.2439 0.089 Uiso 1 1 calc R . .
C8 C 0.36799(14) 0.27626(19) 0.28201(11) 0.0295(5) Uani 1 1 d . . .
C9 C 0.36931(15) 0.1691(2) 0.31760(12) 0.0366(5) Uani 1 1 d . A .
H9 H 0.3179 0.1243 0.3001 0.044 Uiso 1 1 calc R . .
C10 C 0.44323(18) 0.1264(2) 0.37757(14) 0.0499(7) Uani 1 1 d . . .
H10 H 0.4421 0.0528 0.3999 0.060 Uiso 1 1 calc R A .
C11 C 0.51813(18) 0.1902(3) 0.40478(16) 0.0599(8) Uani 1 1 d . A .
H11 H 0.5690 0.1614 0.4460 0.072 Uiso 1 1 calc R . .
C12 C 0.51859(17) 0.2972(3) 0.37130(15) 0.0531(7) Uani 1 1 d . . .
H12 H 0.5704 0.3413 0.3901 0.064 Uiso 1 1 calc R A .
C13 C 0.44536(15) 0.3419(2) 0.31101(13) 0.0375(5) Uani 1 1 d . A .
C14 C 0.45325(16) 0.4586(2) 0.27725(14) 0.0459(6) Uani 1 1 d . . .
H14A H 0.5149 0.4734 0.2904 0.055 Uiso 1 1 calc R A .
H14B H 0.4225 0.4544 0.2198 0.055 Uiso 1 1 calc R . .
C15 C 0.47176(18) 0.5792(3) 0.38756(15) 0.0569(7) Uani 1 1 d . . .
H15A H 0.5313 0.5951 0.3956 0.085 Uiso 1 1 calc R A .
H15B H 0.4706 0.5104 0.4176 0.085 Uiso 1 1 calc R . .
H15C H 0.4490 0.6464 0.4049 0.085 Uiso 1 1 calc R . .
C16 C 0.4231(2) 0.6613(3) 0.26067(19) 0.0732(10) Uani 1 1 d . . .
H16A H 0.4040 0.7300 0.2798 0.110 Uiso 1 1 calc R A .
H16B H 0.3856 0.6499 0.2053 0.110 Uiso 1 1 calc R . .
H16C H 0.4827 0.6727 0.2674 0.110 Uiso 1 1 calc R . .
C17 C 0.08796(17) 0.6457(2) 0.12725(16) 0.0477(6) Uani 1 1 d . . .
H17A H 0.1010 0.7150 0.1605 0.072 Uiso 1 1 calc R A .
H17B H 0.0634 0.5853 0.1484 0.072 Uiso 1 1 calc R . .
H17C H 0.0464 0.6659 0.0744 0.072 Uiso 1 1 calc R . .
C18 C 0.20202(16) 0.69285(19) 0.09069(13) 0.0402(6) Uani 1 1 d . . .
H18A H 0.1585 0.7127 0.0386 0.060 Uiso 1 1 calc R A .
H18B H 0.2541 0.6639 0.0869 0.060 Uiso 1 1 calc R . .
H18C H 0.2163 0.7623 0.1238 0.060 Uiso 1 1 calc R . .
C19 C 0.14570(14) 0.49590(17) 0.07576(12) 0.0298(5) Uani 1 1 d . . .
H19A H 0.1016 0.5163 0.0232 0.036 Uiso 1 1 calc R A .
H19B H 0.1197 0.4383 0.0985 0.036 Uiso 1 1 calc R . .
C20 C 0.22133(14) 0.43992(17) 0.06746(11) 0.0269(4) Uani 1 1 d . A .
C21 C 0.23135(16) 0.45939(19) -0.00083(13) 0.0378(6) Uani 1 1 d . . .
H21 H 0.1911 0.5080 -0.0399 0.045 Uiso 1 1 calc R A .
C22 C 0.29814(17) 0.4102(2) -0.01355(14) 0.0448(6) Uani 1 1 d . A .
H22 H 0.3037 0.4250 -0.0606 0.054 Uiso 1 1 calc R . .
C23 C 0.35676(16) 0.3392(2) 0.04290(13) 0.0399(6) Uani 1 1 d . . .
H23 H 0.4036 0.3058 0.0354 0.048 Uiso 1 1 calc R A .
C24 C 0.34670(14) 0.31688(18) 0.11084(12) 0.0311(5) Uani 1 1 d . A .
H24 H 0.3869 0.2671 0.1491 0.037 Uiso 1 1 calc R . .
C25 C 0.27948(13) 0.36522(16) 0.12472(11) 0.0253(4) Uani 1 1 d . . .
O1 O 0.2712(2) 0.6632(3) 0.3737(2) 0.0462(12) Uani 0.496(5) 1 d PU A 1
C26 C 0.2591(14) 0.5919(19) 0.4329(15) 0.070(5) Uani 0.496(5) 1 d PU A 1
H26A H 0.2768 0.6371 0.4818 0.084 Uiso 0.496(5) 1 calc PR A 1
H26B H 0.1973 0.5719 0.4146 0.084 Uiso 0.496(5) 1 calc PR A 1
C27 C 0.3092(5) 0.4872(6) 0.4480(4) 0.0547(17) Uani 0.496(5) 1 d PU A 1
H27A H 0.3001 0.4409 0.4874 0.082 Uiso 0.496(5) 1 calc PR A 1
H27B H 0.3704 0.5070 0.4670 0.082 Uiso 0.496(5) 1 calc PR A 1
H27C H 0.2912 0.4419 0.3998 0.082 Uiso 0.496(5) 1 calc PR A 1
C28 C 0.2422(5) 0.7782(6) 0.3686(6) 0.0649(19) Uani 0.496(5) 1 d PU A 1
H28A H 0.1826 0.7751 0.3646 0.078 Uiso 0.496(5) 1 calc PR A 1
H28B H 0.2780 0.8164 0.4188 0.078 Uiso 0.496(5) 1 calc PR A 1
C29 C 0.2411(12) 0.8479(14) 0.3125(9) 0.072(5) Uani 0.496(5) 1 d PU A 1
H29A H 0.2196 0.9247 0.3184 0.109 Uiso 0.496(5) 1 calc PR A 1
H29B H 0.2032 0.8151 0.2618 0.109 Uiso 0.496(5) 1 calc PR A 1
H29C H 0.2997 0.8555 0.3159 0.109 Uiso 0.496(5) 1 calc PR A 1
O2 O 0.2912(2) 0.5230(3) 0.4033(2) 0.0455(12) Uani 0.504(5) 1 d PU A 2
O3 O 0.2340(3) 0.7308(4) 0.3297(2) 0.0502(12) Uani 0.504(5) 1 d PU A 2
C30 C 0.3073(5) 0.4115(6) 0.4397(4) 0.0589(19) Uani 0.504(5) 1 d PU A 2
H30A H 0.3462 0.3673 0.4238 0.088 Uiso 0.504(5) 1 calc PR A 2
H30B H 0.2527 0.3692 0.4241 0.088 Uiso 0.504(5) 1 calc PR A 2
H30C H 0.3340 0.4212 0.4965 0.088 Uiso 0.504(5) 1 calc PR A 2
C31 C 0.2410(12) 0.6008(16) 0.4251(14) 0.047(2) Uani 0.504(5) 1 d PU A 2
H31A H 0.2552 0.5906 0.4811 0.057 Uiso 0.504(5) 1 calc PR A 2
H31B H 0.1790 0.5826 0.3951 0.057 Uiso 0.504(5) 1 calc PR A 2
C32 C 0.2565(4) 0.7187(6) 0.4109(3) 0.0523(16) Uani 0.504(5) 1 d PU A 2
H32A H 0.2211 0.7719 0.4267 0.063 Uiso 0.504(5) 1 calc PR A 2
H32B H 0.3180 0.7385 0.4414 0.063 Uiso 0.504(5) 1 calc PR A 2
C33 C 0.2717(13) 0.8499(16) 0.3175(11) 0.081(5) Uani 0.504(5) 1 d PU A 2
H33A H 0.2575 0.8605 0.2621 0.121 Uiso 0.504(5) 1 calc PR A 2
H33B H 0.3345 0.8499 0.3473 0.121 Uiso 0.504(5) 1 calc PR A 2
H33C H 0.2466 0.9137 0.3356 0.121 Uiso 0.504(5) 1 calc PR A 2

loop_
_atom_site_aniso_label
_atom_site_aniso_U_11
_atom_site_aniso_U_22
_atom_site_aniso_U_33
_atom_site_aniso_U_23
_atom_site_aniso_U_13
_atom_site_aniso_U_12
Na 0.0533(6) 0.0258(5) 0.0317(5) -0.0016(4) 0.0168(4) -0.0028(4)
P 0.0261(3) 0.0241(3) 0.0267(3) 0.0014(2) 0.0158(2) -0.0011(2)
Si1 0.0335(4) 0.0230(3) 0.0346(3) 0.0006(2) 0.0147(3) -0.0017(3)
Si2 0.0279(3) 0.0393(4) 0.0428(4) 0.0041(3) 0.0213(3) -0.0012(3)
N1 0.0455(13) 0.0445(13) 0.0479(12) 0.0037(10) 0.0158(10) -0.0172(10)
N2 0.0431(12) 0.0224(9) 0.0365(10) 0.0037(7) 0.0233(9) 0.0052(8)
C1 0.0267(11) 0.0244(11) 0.0319(11) 0.0027(8) 0.0151(9) -0.0012(9)
C2 0.0526(17) 0.0323(13) 0.0614(17) -0.0045(12) 0.0234(13) -0.0112(12)
C3 0.0452(15) 0.0321(12) 0.0391(13) 0.0002(10) 0.0213(11) 0.0051(11)
C4 0.0500(16) 0.0334(13) 0.0354(12) -0.0024(10) 0.0129(11) -0.0009(11)
C5 0.085(2) 0.062(2) 0.087(2) 0.0111(16) 0.067(2) -0.0065(17)
C6 0.0316(16) 0.102(3) 0.085(2) 0.002(2) 0.0203(15) 0.0069(17)
C7 0.067(2) 0.0564(18) 0.082(2) -0.0100(15) 0.0580(17) -0.0004(15)
C8 0.0286(12) 0.0366(12) 0.0276(10) -0.0001(9) 0.0159(9) 0.0000(10)
C9 0.0369(14) 0.0416(13) 0.0333(11) 0.0068(10) 0.0169(10) 0.0039(11)
C10 0.0500(18) 0.0556(17) 0.0416(14) 0.0121(12) 0.0169(13) 0.0087(14)
C11 0.0409(17) 0.080(2) 0.0439(15) 0.0094(15) 0.0036(13) 0.0122(15)
C12 0.0305(15) 0.078(2) 0.0458(15) -0.0062(14) 0.0110(12) -0.0043(13)
C13 0.0305(13) 0.0510(15) 0.0342(12) -0.0024(10) 0.0168(10) -0.0061(11)
C14 0.0386(15) 0.0620(18) 0.0409(13) -0.0042(12) 0.0206(11) -0.0228(13)
C15 0.0550(18) 0.0558(18) 0.0533(17) -0.0106(13) 0.0162(14) -0.0216(14)
C16 0.061(2) 0.063(2) 0.078(2) 0.0225(17) 0.0118(16) -0.0272(16)
C17 0.0524(17) 0.0360(14) 0.0668(17) 0.0015(12) 0.0368(14) 0.0106(12)
C18 0.0555(17) 0.0237(12) 0.0439(13) 0.0042(10) 0.0235(12) -0.0017(11)
C19 0.0356(13) 0.0211(11) 0.0343(11) 0.0032(8) 0.0163(10) 0.0015(9)
C20 0.0337(12) 0.0193(10) 0.0317(11) 0.0008(8) 0.0177(9) -0.0006(9)
C21 0.0577(16) 0.0269(12) 0.0347(12) 0.0079(9) 0.0252(11) 0.0062(11)
C22 0.0704(19) 0.0398(14) 0.0424(13) 0.0097(11) 0.0416(14) 0.0068(13)
C23 0.0489(15) 0.0387(13) 0.0485(14) 0.0038(11) 0.0366(12) 0.0055(11)
C24 0.0327(13) 0.0295(12) 0.0377(12) 0.0045(9) 0.0214(10) 0.0026(9)
C25 0.0319(12) 0.0208(10) 0.0290(10) -0.0004(8) 0.0183(9) -0.0025(8)
O1 0.067(3) 0.040(2) 0.041(2) -0.0067(18) 0.0309(19) 0.0023(18)
C26 0.110(12) 0.066(6) 0.053(7) 0.010(5) 0.052(8) 0.001(6)
C27 0.064(4) 0.067(5) 0.038(3) 0.018(4) 0.027(3) -0.004(4)
C28 0.081(5) 0.043(4) 0.092(6) -0.009(4) 0.057(5) 0.000(3)
C29 0.139(14) 0.030(4) 0.055(5) -0.010(3) 0.048(6) 0.008(6)
O2 0.060(3) 0.043(2) 0.044(2) 0.0064(18) 0.032(2) 0.0053(18)
O3 0.081(3) 0.035(2) 0.034(2) -0.0072(18) 0.023(2) -0.001(2)
C30 0.074(5) 0.053(4) 0.048(4) 0.022(3) 0.024(3) 0.013(4)
C31 0.063(5) 0.049(5) 0.038(5) 0.001(4) 0.028(4) 0.012(4)
C32 0.072(4) 0.050(3) 0.034(3) -0.005(3) 0.022(3) 0.002(3)
C33 0.124(11) 0.043(5) 0.106(8) 0.026(5) 0.078(8) 0.020(6)

loop_
_atom_type_symbol
_atom_type_description
_atom_type_scat_dispersion_real
_atom_type_scat_dispersion_imag
_atom_type_scat_source
C C 0.0033 0.0016 'International Tables Vol C Tables 4.2.6.8 and 6.1.1.4'
H H 0.0000 0.0000 'International Tables Vol C Tables 4.2.6.8 and 6.1.1.4'
N N 0.0061 0.0033 'International Tables Vol C Tables 4.2.6.8 and 6.1.1.4'
Na Na 0.0362 0.0249 'International Tables Vol C Tables 4.2.6.8 and 6.1.1.4'
Si Si 0.0817 0.0704 'International Tables Vol C Tables 4.2.6.8 and 6.1.1.4'
P P 0.1023 0.0942 'International Tables Vol C Tables 4.2.6.8 and 6.1.1.4'
O O 0.0106 0.0060 'International Tables Vol C Tables 4.2.6.8 and 6.1.1.4'

loop_
_geom_angle_atom_site_label_1
_geom_angle_atom_site_label_2
_geom_angle_atom_site_label_3
_geom_angle
O1 Na O2 41.92(13)
O1 Na O3 27.11(11)
O2 Na O3 68.04(13)
O1 Na N1 94.75(11)
O2 Na N1 89.00(10)
O3 Na N1 105.63(11)
O1 Na N2 127.32(11)
O2 Na N2 155.66(11)
O3 Na N2 100.63(11)
N1 Na N2 115.15(7)
O1 Na P 143.63(10)
O2 Na P 101.91(9)
O3 Na P 163.49(10)
N1 Na P 86.69(6)
N2 Na P 83.39(5)
C1 P C25 107.13(9)
C1 P C8 111.04(10)
C25 P C8 102.23(9)
C1 P Na 131.31(7)
C25 P Na 99.56(6)
C8 P Na 101.77(7)
C1 Si1 C4 114.95(10)
C1 Si1 C2 112.59(11)
C4 Si1 C2 103.65(12)
C1 Si1 C3 114.40(10)
C4 Si1 C3 105.60(11)
C2 Si1 C3 104.54(11)
C1 Si2 C7 114.40(11)
C1 Si2 C5 114.63(12)
C7 Si2 C5 103.64(13)
C1 Si2 C6 113.59(12)
C7 Si2 C6 103.66(15)
C5 Si2 C6 105.74(15)
C15 N1 C16 108.6(2)
C15 N1 C14 110.2(2)
C16 N1 C14 107.3(2)
C15 N1 Na 114.50(17)
C16 N1 Na 98.58(17)
C14 N1 Na 116.51(14)
C17 N2 C18 108.49(17)
C17 N2 C19 107.74(18)
C18 N2 C19 110.47(16)
C17 N2 Na 102.34(14)
C18 N2 Na 114.71(14)
C19 N2 Na 112.50(12)
P C1 Si2 116.04(11)
P C1 Si1 122.88(11)
Si2 C1 Si1 119.98(11)
C9 C8 C13 117.3(2)
C9 C8 P 116.94(17)
C13 C8 P 124.86(17)
C10 C9 C8 122.0(2)
C11 C10 C9 120.2(3)
C10 C11 C12 119.1(2)
C11 C12 C13 121.8(3)
C12 C13 C8 119.5(2)
C12 C13 C14 117.7(2)
C8 C13 C14 122.8(2)
N1 C14 C13 114.54(18)
N2 C19 C20 114.38(17)
C21 C20 C25 119.25(19)
C21 C20 C19 118.27(19)
C25 C20 C19 122.42(17)
C22 C21 C20 122.0(2)
C23 C22 C21 119.3(2)
C22 C23 C24 119.5(2)
C23 C24 C25 122.2(2)
C24 C25 C20 117.80(18)
C24 C25 P 123.48(15)
C20 C25 P 118.67(15)
C28 O1 C26 114.7(10)
C28 O1 Na 123.1(5)
C26 O1 Na 113.2(10)
C27 C26 O1 110.7(17)
C29 C28 O1 120.7(9)
C31 O2 C30 116.3(10)
C31 O2 Na 108.7(10)
C30 O2 Na 124.9(3)
C32 O3 C33 107.6(8)
C32 O3 Na 114.7(4)
C33 O3 Na 117.5(7)
O2 C31 C32 111.2(17)
O3 C32 C31 107.9(11)

loop_
_geom_bond_atom_site_label_1
_geom_bond_atom_site_label_2
_geom_bond_distance
Na O1 2.285(3)
Na O2 2.429(4)
Na O3 2.449(4)
Na N1 2.470(2)
Na N2 2.5463(19)
Na P 2.8004(10)
P C1 1.750(2)
P C25 1.8589(19)
P C8 1.864(2)
Si1 C1 1.824(2)
Si1 C4 1.881(2)
Si1 C2 1.890(2)
Si1 C3 1.891(2)
Si2 C1 1.816(2)
Si2 C7 1.876(3)
Si2 C5 1.881(3)
Si2 C6 1.891(3)
N1 C15 1.461(3)
N1 C16 1.470(3)
N1 C14 1.481(3)
N2 C17 1.471(3)
N2 C18 1.472(3)
N2 C19 1.484(3)
C8 C9 1.399(3)
C8 C13 1.417(3)
C9 C10 1.384(3)
C10 C11 1.373(4)
C11 C12 1.385(4)
C12 C13 1.389(3)
C13 C14 1.515(3)
C19 C20 1.510(3)
C20 C21 1.391(3)
C20 C25 1.411(3)
C21 C22 1.383(3)
C22 C23 1.381(3)
C23 C24 1.391(3)
C24 C25 1.397(3)
O1 C28 1.401(8)
O1 C26 1.47(3)
C26 C27 1.43(2)
C28 C29 1.323(19)
O2 C31 1.42(2)
O2 C30 1.427(7)
O3 C32 1.426(7)
O3 C33 1.570(19)
C31 C32 1.43(2)
